data_7005703
loop_
_publ_author_name
'Evans, Lloyd T. J.'
'Coles, Martyn P.'
'Geoffrey, F.'
'Cloke, N.'
'Hitchcock, Peter B.'

_publ_section_title
;
 Deactivation pathways of ethylene polymerization catalysts derived
 from titanium and zirconium
 1,3-bis(furyl)-1,1,3,3-tetramethyldisilazide complexes.
;
_journal_issue 25
_journal_name_full 'Dalton transactions (Cambridge, England : 2003)'
_journal_page_first 2707
_journal_page_last 2717
_journal_paper_doi 10.1039/b704625a
_journal_year 2007
_chemical_compound_source 'synthesis as described'
_chemical_formula_moiety 'C14 H22 Cl3 N O2 Si2 Ti'
_chemical_formula_sum 'C14 H22 Cl3 N O2 Si2 Ti'
_chemical_formula_weight 446.76
_chemical_name_systematic
;
?
;
_space_group_IT_number 15
_symmetry_cell_setting monoclinic
_symmetry_Int_Tables_number 15
_symmetry_space_group_name_Hall '-C 2yc'
_symmetry_space_group_name_H-M 'C 1 2/c 1'
_atom_sites_solution_hydrogens geom
_atom_sites_solution_primary direct
_atom_sites_solution_secondary difmap
_audit_conform_dict_location ftp://ftp.iucr.org/pub/cif_core.dic
_audit_conform_dict_name cif_core.dic
_audit_conform_dict_version 2.3
_audit_creation_date 2006-03-31T11:17:55-00:00
_audit_creation_method 'WinGX routine CIF_UPDATE'
_cell_angle_alpha 90
_cell_angle_beta 110.992(1)
_cell_angle_gamma 90
_cell_formula_units_Z 16
_cell_length_a 27.1916(4)
_cell_length_b 11.2759(2)
_cell_length_c 29.9679(4)
_cell_measurement_reflns_used 54214
_cell_measurement_temperature 173(2)
_cell_measurement_theta_max 26.022
_cell_measurement_theta_min 3.395
_cell_measurement_wavelength 0.71073
_cell_volume 8578.6(2)
_computing_cell_refinement 'HKL Scalepack (Otwinowski & Minor 1997)'
_computing_data_collection 'Collect (Nonius BV, 1997-2000)'
_computing_data_reduction 'HKL Denzo and Scalepack (Otwinowski & Minor 1997)'
_computing_molecular_graphics 'Ortep-3 for Windows (Farrugia, 1997)'
_computing_publication_material 'WinGX publication routines (Farrugia, 1999)'
_computing_structure_refinement 'SHELXL-97 (Sheldrick, 1997)'
_computing_structure_solution 'SHELXS-86 (Sheldrick, 1986)'
_diffrn_ambient_temperature 173(2)
_diffrn_detector 'CCD plate'
_diffrn_detector_area_resol_mean 9
_diffrn_measured_fraction_theta_full 0.997
_diffrn_measured_fraction_theta_max 0.997
_diffrn_measurement_device '95mm CCD camera on \k-goniostat'
_diffrn_measurement_device_type KappaCCD
_diffrn_measurement_method 'CCD rotation images, thick slices'
_diffrn_orient_matrix_type 'by Nonius Collect from scalepack cell'
_diffrn_orient_matrix_UB_11 -0.344663E-1
_diffrn_orient_matrix_UB_12 0.66662E-2
_diffrn_orient_matrix_UB_13 0.4756E-2
_diffrn_orient_matrix_UB_21 -0.190198E-1
_diffrn_orient_matrix_UB_22 -0.56583E-2
_diffrn_orient_matrix_UB_23 -0.353259E-1
_diffrn_orient_matrix_UB_31 -0.1384E-2
_diffrn_orient_matrix_UB_32 -0.882526E-1
_diffrn_orient_matrix_UB_33 0.26242E-2
_diffrn_radiation_monochromator graphite
_diffrn_radiation_probe x-ray
_diffrn_radiation_type MoK\a
_diffrn_radiation_wavelength 0.7107
_diffrn_reflns_av_R_equivalents 0.0617
_diffrn_reflns_av_unetI/netI 0.0412
_diffrn_reflns_limit_h_max 33
_diffrn_reflns_limit_h_min -33
_diffrn_reflns_limit_k_max 11
_diffrn_reflns_limit_k_min -13
_diffrn_reflns_limit_l_max 36
_diffrn_reflns_limit_l_min -36
_diffrn_reflns_number 58579
_diffrn_reflns_theta_full 26.02
_diffrn_reflns_theta_max 26.02
_diffrn_reflns_theta_min 3.48
_diffrn_source 'Enraf Nonius FR590'
_exptl_absorpt_coefficient_mu 0.89
_exptl_absorpt_correction_T_max 0.8571
_exptl_absorpt_correction_T_min 0.7847
_exptl_absorpt_correction_type multi-scan
_exptl_absorpt_process_details
;
[c.f. r.h. blessing, acta cryst. (1995), a51, 33-38]
;
_exptl_crystal_colour red
_exptl_crystal_density_diffrn 1.384
_exptl_crystal_density_method 'not measured'
_exptl_crystal_description prism
_exptl_crystal_F_000 3680
_exptl_crystal_size_max 0.3
_exptl_crystal_size_mid 0.2
_exptl_crystal_size_min 0.15
_refine_diff_density_max 0.382
_refine_diff_density_min -0.377
_refine_diff_density_rms 0.059
_refine_ls_extinction_method none
_refine_ls_goodness_of_fit_ref 1.018
_refine_ls_hydrogen_treatment constr
_refine_ls_matrix_type full
_refine_ls_number_parameters 419
_refine_ls_number_reflns 8426
_refine_ls_number_restraints 0
_refine_ls_restrained_S_all 1.018
_refine_ls_R_factor_all 0.0673
_refine_ls_R_factor_gt 0.0397
_refine_ls_shift/su_max 0.001
_refine_ls_shift/su_mean 0
_refine_ls_structure_factor_coef Fsqd
_refine_ls_weighting_details 'calc w=1/[\s^2^(Fo^2^)+(0.0351P)^2^+12.9275P] where P=(Fo^2^+2Fc^2^)/3'
_refine_ls_weighting_scheme calc
_refine_ls_wR_factor_gt 0.0818
_refine_ls_wR_factor_ref 0.0917
_reflns_number_gt 6156
_reflns_number_total 8426
_reflns_threshold_expression >2sigma(I)
_cod_data_source_file b704625a.txt
_cod_data_source_block (1b)-mar2206
_cod_original_sg_symbol_H-M 'C 2/c'
_cod_database_code 7005703

loop_
_symmetry_equiv_pos_as_xyz
'x, y, z'
'-x, y, -z+1/2'
'x+1/2, y+1/2, z'
'-x+1/2, y+1/2, -z+1/2'
'-x, -y, -z'
'x, -y, z-1/2'
'-x+1/2, -y+1/2, -z'
'x+1/2, -y+1/2, z-1/2'

loop_
_atom_site_label
_atom_site_type_symbol
_atom_site_fract_x
_atom_site_fract_y
_atom_site_fract_z
_atom_site_U_iso_or_equiv
_atom_site_adp_type
_atom_site_occupancy
_atom_site_symmetry_multiplicity
_atom_site_calc_flag
_atom_site_refinement_flags
_atom_site_disorder_assembly
_atom_site_disorder_group
Ti Ti 0.118116(19) 0.54340(4) 0.201665(16) 0.02917(12) Uani 1 1 d . . .
Cl1 Cl 0.17747(3) 0.66116(6) 0.25397(3) 0.04096(18) Uani 1 1 d . . .
Cl2 Cl 0.12529(3) 0.61776(6) 0.13596(3) 0.0500(2) Uani 1 1 d . . .
Cl3 Cl 0.03283(3) 0.57414(7) 0.18714(3) 0.04610(19) Uani 1 1 d . . .
Si1 Si 0.13823(3) 0.31107(6) 0.25151(3) 0.03119(18) Uani 1 1 d . . .
Si2 Si 0.13296(3) 0.30876(6) 0.14525(2) 0.02700(17) Uani 1 1 d . . .
O1 O 0.17780(7) 0.47484(16) 0.32561(6) 0.0342(4) Uani 1 1 d . . .
O2 O 0.08035(7) 0.09645(15) 0.14076(6) 0.0344(4) Uani 1 1 d . . .
N N 0.13163(8) 0.38477(17) 0.19726(7) 0.0277(5) Uani 1 1 d . . .
C1 C 0.20769(13) 0.6108(3) 0.39233(10) 0.0526(8) Uani 1 1 d . . .
H1A H 0.1938 0.6748 0.4065 0.079 Uiso 1 1 calc R . .
H1B H 0.2333 0.6434 0.3795 0.079 Uiso 1 1 calc R . .
H1C H 0.2249 0.5514 0.4168 0.079 Uiso 1 1 calc R . .
C2 C 0.16391(12) 0.5547(2) 0.35320(9) 0.0365(7) Uani 1 1 d . . .
C3 C 0.11118(12) 0.5633(2) 0.33845(10) 0.0398(7) Uani 1 1 d . . .
H3 H 0.0916 0.6118 0.352 0.048 Uiso 1 1 calc R . .
C4 C 0.09054(11) 0.4862(2) 0.29888(9) 0.0355(6) Uani 1 1 d . . .
H4 H 0.0543 0.473 0.281 0.043 Uiso 1 1 calc R . .
C5 C 0.13181(10) 0.4339(2) 0.29079(9) 0.0305(6) Uani 1 1 d . . .
C6 C 0.20463(13) 0.2462(3) 0.28026(11) 0.0538(9) Uani 1 1 d . . .
H6A H 0.2313 0.3072 0.2834 0.081 Uiso 1 1 calc R . .
H6B H 0.2093 0.1809 0.2606 0.081 Uiso 1 1 calc R . .
H6C H 0.2084 0.2163 0.312 0.081 Uiso 1 1 calc R . .
C7 C 0.08293(13) 0.2077(3) 0.24284(10) 0.0503(8) Uani 1 1 d . . .
H7A H 0.0853 0.142 0.2223 0.075 Uiso 1 1 calc R . .
H7B H 0.0495 0.2498 0.2277 0.075 Uiso 1 1 calc R . .
H7C H 0.0847 0.1765 0.2739 0.075 Uiso 1 1 calc R . .
C8 C 0.19690(11) 0.3423(3) 0.13920(10) 0.0412(7) Uani 1 1 d . . .
H8A H 0.2257 0.3202 0.1687 0.062 Uiso 1 1 calc R . .
H8B H 0.1989 0.4273 0.1333 0.062 Uiso 1 1 calc R . .
H8C H 0.2 0.297 0.1124 0.062 Uiso 1 1 calc R . .
C9 C 0.07367(10) 0.3445(3) 0.09289(9) 0.0378(7) Uani 1 1 d . . .
H9A H 0.0421 0.3236 0.0997 0.057 Uiso 1 1 calc R . .
H9B H 0.0742 0.2994 0.0651 0.057 Uiso 1 1 calc R . .
H9C H 0.0732 0.4296 0.086 0.057 Uiso 1 1 calc R . .
C10 C 0.13060(10) 0.1465(2) 0.15546(9) 0.0303(6) Uani 1 1 d . . .
C11 C 0.16577(12) 0.0589(2) 0.17381(10) 0.0387(7) Uani 1 1 d . . .
H11 H 0.203 0.0673 0.1863 0.046 Uiso 1 1 calc R . .
C12 C 0.13739(13) -0.0485(2) 0.17124(10) 0.0445(8) Uani 1 1 d . . .
H12 H 0.1521 -0.1245 0.1818 0.053 Uiso 1 1 calc R . .
C13 C 0.08615(12) -0.0222(2) 0.15121(10) 0.0394(7) Uani 1 1 d . . .
C14 C 0.03603(13) -0.0909(3) 0.13771(12) 0.0521(8) Uani 1 1 d . . .
H14A H 0.044 -0.1749 0.1452 0.078 Uiso 1 1 calc R . .
H14B H 0.0164 -0.082 0.1034 0.078 Uiso 1 1 calc R . .
H14C H 0.0148 -0.0609 0.1556 0.078 Uiso 1 1 calc R . .
Ti1B Ti 0.145419(19) 1.05463(4) 0.963889(17) 0.03092(13) Uani 1 1 d . A 1
Cl1B Cl 0.09668(3) 1.18135(6) 0.90941(3) 0.04193(18) Uani 1 1 d . A 1
Cl2B Cl 0.13402(4) 1.12955(6) 1.02762(3) 0.0530(2) Uani 1 1 d . A 1
Cl3B Cl 0.23147(3) 1.06978(8) 0.98124(3) 0.0535(2) Uani 1 1 d . A 1
Si1B Si 0.12442(3) 0.82311(6) 0.91120(2) 0.03077(18) Uani 1 1 d . A 1
Si2B Si 0.11600(3) 0.82299(6) 1.01265(3) 0.02971(17) Uani 1 1 d . A 1
O1B O 0.09183(7) 0.99081(16) 0.83733(6) 0.0330(4) Uani 1 1 d . A 1
O2B O 0.06597(7) 0.60431(15) 0.97823(6) 0.0326(4) Uani 1 1 d . A 1
N1B N 0.12541(8) 0.89844(18) 0.96353(7) 0.0287(5) Uani 1 1 d . A 1
C1B C 0.06923(12) 1.1328(3) 0.77263(11) 0.0538(8) Uani 1 1 d . A 1
H1B1 H 0.0863 1.1873 0.7572 0.081 Uiso 1 1 calc R A 1
H1B2 H 0.0466 1.1779 0.7856 0.081 Uiso 1 1 calc R A 1
H1B3 H 0.0479 1.0754 0.7491 0.081 Uiso 1 1 calc R A 1
C2B C 0.10991(11) 1.0692(2) 0.81189(9) 0.0365(7) Uani 1 1 d . A 1
C3B C 0.16272(11) 1.0693(3) 0.82866(10) 0.0420(7) Uani 1 1 d . A 1
H3B H 0.1848 1.115 0.8169 0.05 Uiso 1 1 calc R A 1
C4B C 0.17920(11) 0.9888(3) 0.86700(10) 0.0377(7) Uani 1 1 d . A 1
H4B H 0.2147 0.9701 0.8857 0.045 Uiso 1 1 calc R A 1
C5B C 0.13569(10) 0.9423(2) 0.87269(9) 0.0315(6) Uani 1 1 d . A 1
C6B C 0.05966(12) 0.7550(3) 0.87925(10) 0.0482(8) Uani 1 1 d . A 1
H6B1 H 0.032 0.8151 0.8735 0.072 Uiso 1 1 calc R A 1
H6B2 H 0.0536 0.6907 0.8987 0.072 Uiso 1 1 calc R A 1
H6B3 H 0.059 0.723 0.8486 0.072 Uiso 1 1 calc R A 1
C7B C 0.18118(13) 0.7217(3) 0.92490(11) 0.0520(8) Uani 1 1 d . A 1
H7B1 H 0.2137 0.7653 0.9418 0.078 Uiso 1 1 calc R A 1
H7B2 H 0.1827 0.6893 0.8951 0.078 Uiso 1 1 calc R A 1
H7B3 H 0.1772 0.6567 0.9451 0.078 Uiso 1 1 calc R A 1
C8B C 0.05201(12) 0.8686(3) 1.01577(12) 0.0481(8) Uani 1 1 d . A 1
H8B1 H 0.0521 0.9544 1.021 0.072 Uiso 1 1 calc R A 1
H8B2 H 0.0463 0.8273 1.0423 0.072 Uiso 1 1 calc R A 1
H8B3 H 0.0237 0.8483 0.9857 0.072 Uiso 1 1 calc R A 1
C9B C 0.17427(12) 0.8483(3) 1.06776(10) 0.0445(7) Uani 1 1 d . A 1
H9B1 H 0.1777 0.9333 1.0751 0.067 Uiso 1 1 calc R A 1
H9B2 H 0.206 0.82 1.0628 0.067 Uiso 1 1 calc R A 1
H9B3 H 0.1698 0.805 1.0944 0.067 Uiso 1 1 calc R A 1
C10B C 0.11386(10) 0.6604(2) 1.00272(9) 0.0319(6) Uani 1 1 d . A 1
C11B C 0.15117(12) 0.5747(2) 1.01709(11) 0.0423(7) Uani 1 1 d . A 1
H11B H 0.1875 0.5869 1.0349 0.051 Uiso 1 1 calc R A 1
C12B C 0.12683(12) 0.4643(2) 1.00115(11) 0.0417(7) Uani 1 1 d . A 1
H12B H 0.1438 0.3892 1.006 0.05 Uiso 1 1 calc R A 1
C13B C 0.07564(11) 0.4845(2) 0.97811(9) 0.0331(6) Uani 1 1 d . A 1
C14B C 0.02943(12) 0.4078(2) 0.95499(11) 0.0450(7) Uani 1 1 d . A 1
H14D H 0.0407 0.3248 0.9576 0.068 Uiso 1 1 calc R A 1
H14E H 0.0131 0.4296 0.9212 0.068 Uiso 1 1 calc R A 1
H14F H 0.0039 0.4184 0.9709 0.068 Uiso 1 1 calc R A 1

loop_
_atom_site_aniso_label
_atom_site_aniso_U_11
_atom_site_aniso_U_22
_atom_site_aniso_U_33
_atom_site_aniso_U_23
_atom_site_aniso_U_13
_atom_site_aniso_U_12
Ti 0.0368(3) 0.0219(2) 0.0327(3) -0.0011(2) 0.0172(2) -0.0018(2)
Cl1 0.0459(4) 0.0325(4) 0.0444(4) -0.0032(3) 0.0161(3) -0.0105(3)
Cl2 0.0837(6) 0.0319(4) 0.0474(4) 0.0054(3) 0.0391(4) -0.0048(4)
Cl3 0.0367(4) 0.0573(5) 0.0432(4) 0.0082(4) 0.0130(3) 0.0065(3)
Si1 0.0449(5) 0.0252(4) 0.0272(4) 0.0004(3) 0.0175(3) 0.0002(3)
Si2 0.0323(4) 0.0250(4) 0.0275(4) -0.0018(3) 0.0154(3) -0.0003(3)
O1 0.0374(11) 0.0340(10) 0.0288(10) -0.0017(8) 0.0092(8) 0.0004(9)
O2 0.0409(11) 0.0284(10) 0.0357(10) -0.0036(8) 0.0161(9) -0.0028(9)
N 0.0373(12) 0.0224(11) 0.0281(11) -0.0006(9) 0.0172(10) -0.0009(9)
C1 0.063(2) 0.0491(19) 0.0354(17) -0.0090(15) 0.0053(15) -0.0036(17)
C2 0.054(2) 0.0299(15) 0.0254(14) -0.0027(12) 0.0140(13) -0.0008(13)
C3 0.0517(19) 0.0369(16) 0.0358(16) -0.0067(13) 0.0216(14) 0.0052(14)
C4 0.0373(16) 0.0400(16) 0.0316(15) -0.0027(13) 0.0151(13) -0.0008(13)
C5 0.0355(15) 0.0294(14) 0.0272(14) -0.0031(12) 0.0120(12) -0.0050(12)
C6 0.065(2) 0.052(2) 0.0409(17) 0.0006(16) 0.0152(16) 0.0212(17)
C7 0.082(2) 0.0394(17) 0.0414(17) -0.0056(14) 0.0359(17) -0.0206(17)
C8 0.0405(17) 0.0421(17) 0.0486(18) -0.0030(14) 0.0252(14) -0.0011(14)
C9 0.0394(16) 0.0402(16) 0.0333(15) 0.0017(13) 0.0124(13) 0.0037(13)
C10 0.0362(15) 0.0292(14) 0.0288(14) -0.0053(12) 0.0156(12) -0.0033(12)
C11 0.0415(17) 0.0330(16) 0.0412(16) -0.0035(13) 0.0146(13) 0.0039(13)
C12 0.064(2) 0.0236(15) 0.0491(18) -0.0026(13) 0.0243(16) 0.0026(14)
C13 0.058(2) 0.0267(15) 0.0384(16) -0.0073(13) 0.0231(15) -0.0071(14)
C14 0.066(2) 0.0382(17) 0.057(2) -0.0102(16) 0.0284(17) -0.0195(16)
Ti1B 0.0417(3) 0.0214(2) 0.0320(3) -0.0010(2) 0.0160(2) -0.0010(2)
Cl1B 0.0555(5) 0.0289(4) 0.0432(4) 0.0050(3) 0.0198(3) 0.0080(3)
Cl2B 0.0942(6) 0.0294(4) 0.0467(4) -0.0083(3) 0.0391(4) 0.0007(4)
Cl3B 0.0403(4) 0.0707(6) 0.0438(4) -0.0128(4) 0.0083(3) -0.0102(4)
Si1B 0.0452(5) 0.0240(4) 0.0282(4) -0.0024(3) 0.0192(3) 0.0002(3)
Si2B 0.0412(4) 0.0237(4) 0.0309(4) 0.0002(3) 0.0210(3) 0.0003(3)
O1B 0.0336(10) 0.0355(10) 0.0305(10) 0.0021(8) 0.0123(8) -0.0041(8)
O2B 0.0410(11) 0.0225(9) 0.0381(10) 0.0027(8) 0.0188(9) 0.0037(8)
N1B 0.0398(13) 0.0216(11) 0.0289(11) -0.0011(9) 0.0174(10) 0.0015(9)
C1B 0.052(2) 0.060(2) 0.0420(18) 0.0151(16) 0.0077(15) -0.0029(17)
C2B 0.0422(18) 0.0378(16) 0.0296(15) 0.0044(13) 0.0129(13) -0.0060(13)
C3B 0.0413(18) 0.0482(18) 0.0391(16) 0.0081(14) 0.0178(14) -0.0095(14)
C4B 0.0317(16) 0.0472(17) 0.0353(15) 0.0028(14) 0.0133(12) -0.0004(13)
C5B 0.0376(16) 0.0305(14) 0.0275(14) -0.0014(12) 0.0130(12) -0.0003(12)
C6B 0.067(2) 0.0462(18) 0.0351(16) -0.0069(14) 0.0233(15) -0.0203(16)
C7B 0.077(2) 0.0424(18) 0.0490(19) 0.0040(15) 0.0378(17) 0.0217(17)
C8B 0.055(2) 0.0358(17) 0.070(2) -0.0062(16) 0.0421(17) -0.0011(15)
C9B 0.063(2) 0.0398(17) 0.0338(16) 0.0030(14) 0.0205(15) -0.0049(15)
C10B 0.0400(16) 0.0276(14) 0.0333(15) 0.0010(12) 0.0193(13) -0.0021(12)
C11B 0.0387(17) 0.0309(16) 0.0563(19) 0.0079(14) 0.0156(14) 0.0049(13)
C12B 0.0475(19) 0.0259(15) 0.0562(19) 0.0073(14) 0.0240(15) 0.0076(13)
C13B 0.0484(18) 0.0214(13) 0.0356(15) 0.0021(12) 0.0225(14) 0.0033(12)
C14B 0.0550(19) 0.0291(15) 0.0522(19) -0.0050(14) 0.0207(16) -0.0011(14)

loop_
_atom_type_symbol
_atom_type_description
_atom_type_scat_dispersion_real
_atom_type_scat_dispersion_imag
_atom_type_scat_source
C C 0.0033 0.0016 'International Tables Vol C Tables 4.2.6.8 and 6.1.1.4'
H H 0 0 'International Tables Vol C Tables 4.2.6.8 and 6.1.1.4'
Cl Cl 0.1484 0.1585 'International Tables Vol C Tables 4.2.6.8 and 6.1.1.4'
N N 0.0061 0.0033 'International Tables Vol C Tables 4.2.6.8 and 6.1.1.4'
O O 0.0106 0.006 'International Tables Vol C Tables 4.2.6.8 and 6.1.1.4'
Si Si 0.0817 0.0704 'International Tables Vol C Tables 4.2.6.8 and 6.1.1.4'
Ti Ti 0.2776 0.4457 'International Tables Vol C Tables 4.2.6.8 and 6.1.1.4'

loop_
_geom_angle_atom_site_label_1
_geom_angle_atom_site_label_2
_geom_angle_atom_site_label_3
_geom_angle
_geom_angle_site_symmetry_1
_geom_angle_site_symmetry_3
_geom_angle_publ_flag
N Ti Cl2 102.77(6) . . ?
N Ti Cl3 110.97(7) . . ?
Cl2 Ti Cl3 100.64(3) . . ?
N Ti Cl1 120.95(7) . . ?
Cl2 Ti Cl1 97.30(3) . . ?
Cl3 Ti Cl1 118.90(3) . . ?
N Si1 C7 110.87(12) . . ?
N Si1 C6 111.88(13) . . ?
C7 Si1 C6 115.22(16) . . ?
N Si1 C5 103.21(11) . . ?
C7 Si1 C5 107.57(13) . . ?
C6 Si1 C5 107.21(13) . . ?
N Si2 C9 110.57(11) . . ?
N Si2 C8 107.47(12) . . ?
C9 Si2 C8 115.91(13) . . ?
N Si2 C10 108.36(10) . . ?
C9 Si2 C10 106.47(12) . . ?
C8 Si2 C10 107.82(12) . . ?
C2 O1 C5 107.7(2) . . ?
C13 O2 C10 107.7(2) . . ?
Si1 N Si2 123.08(11) . . ?
Si1 N Ti 110.25(10) . . ?
Si2 N Ti 126.48(11) . . ?
C2 C1 H1A 109.5 . . ?
C2 C1 H1B 109.5 . . ?
H1A C1 H1B 109.5 . . ?
C2 C1 H1C 109.5 . . ?
H1A C1 H1C 109.5 . . ?
H1B C1 H1C 109.5 . . ?
C3 C2 O1 110.1(2) . . ?
C3 C2 C1 133.6(3) . . ?
O1 C2 C1 116.3(3) . . ?
C2 C3 C4 106.7(2) . . ?
C2 C3 H3 126.7 . . ?
C4 C3 H3 126.7 . . ?
C5 C4 C3 108.1(2) . . ?
C5 C4 H4 126 . . ?
C3 C4 H4 126 . . ?
C4 C5 O1 107.4(2) . . ?
C4 C5 Si1 134.6(2) . . ?
O1 C5 Si1 117.25(18) . . ?
Si1 C6 H6A 109.5 . . ?
Si1 C6 H6B 109.5 . . ?
H6A C6 H6B 109.5 . . ?
Si1 C6 H6C 109.5 . . ?
H6A C6 H6C 109.5 . . ?
H6B C6 H6C 109.5 . . ?
Si1 C7 H7A 109.5 . . ?
Si1 C7 H7B 109.5 . . ?
H7A C7 H7B 109.5 . . ?
Si1 C7 H7C 109.5 . . ?
H7A C7 H7C 109.5 . . ?
H7B C7 H7C 109.5 . . ?
Si2 C8 H8A 109.5 . . ?
Si2 C8 H8B 109.5 . . ?
H8A C8 H8B 109.5 . . ?
Si2 C8 H8C 109.5 . . ?
H8A C8 H8C 109.5 . . ?
H8B C8 H8C 109.5 . . ?
Si2 C9 H9A 109.5 . . ?
Si2 C9 H9B 109.5 . . ?
H9A C9 H9B 109.5 . . ?
Si2 C9 H9C 109.5 . . ?
H9A C9 H9C 109.5 . . ?
H9B C9 H9C 109.5 . . ?
C11 C10 O2 107.6(2) . . ?
C11 C10 Si2 136.7(2) . . ?
O2 C10 Si2 115.70(18) . . ?
C10 C11 C12 108.1(3) . . ?
C10 C11 H11 126 . . ?
C12 C11 H11 126 . . ?
C13 C12 C11 107.1(3) . . ?
C13 C12 H12 126.5 . . ?
C11 C12 H12 126.5 . . ?
C12 C13 O2 109.6(2) . . ?
C12 C13 C14 135.2(3) . . ?
O2 C13 C14 115.2(3) . . ?
C13 C14 H14A 109.5 . . ?
C13 C14 H14B 109.5 . . ?
H14A C14 H14B 109.5 . . ?
C13 C14 H14C 109.5 . . ?
H14A C14 H14C 109.5 . . ?
H14B C14 H14C 109.5 . . ?
N1B Ti1B Cl2B 103.76(7) . . ?
N1B Ti1B Cl3B 111.11(7) . . ?
Cl2B Ti1B Cl3B 103.37(4) . . ?
N1B Ti1B Cl1B 120.96(7) . . ?
Cl2B Ti1B Cl1B 99.10(3) . . ?
Cl3B Ti1B Cl1B 115.21(4) . . ?
N1B Si1B C6B 111.56(12) . . ?
N1B Si1B C7B 110.68(12) . . ?
C6B Si1B C7B 115.13(16) . . ?
N1B Si1B C5B 104.35(11) . . ?
C6B Si1B C5B 108.46(13) . . ?
C7B Si1B C5B 105.90(13) . . ?
N1B Si2B C8B 108.82(12) . . ?
N1B Si2B C10B 110.01(10) . . ?
C8B Si2B C10B 107.88(13) . . ?
N1B Si2B C9B 109.25(12) . . ?
C8B Si2B C9B 115.54(14) . . ?
C10B Si2B C9B 105.22(13) . . ?
C2B O1B C5B 107.3(2) . . ?
C13B O2B C10B 107.6(2) . . ?
Si1B N1B Si2B 122.40(12) . . ?
Si1B N1B Ti1B 111.94(11) . . ?
Si2B N1B Ti1B 125.21(11) . . ?
C3B C2B O1B 110.0(2) . . ?
C3B C2B C1B 133.8(3) . . ?
O1B C2B C1B 116.2(2) . . ?
C2B C3B C4B 106.9(2) . . ?
C2B C3B H3B 126.6 . . ?
C4B C3B H3B 126.6 . . ?
C5B C4B C3B 108.4(2) . . ?
C5B C4B H4B 125.8 . . ?
C3B C4B H4B 125.8 . . ?
C4B C5B O1B 107.4(2) . . ?
C4B C5B Si1B 134.3(2) . . ?
O1B C5B Si1B 117.88(18) . . ?
Si1B C6B H6B1 109.5 . . ?
Si1B C6B H6B2 109.5 . . ?
H6B1 C6B H6B2 109.5 . . ?
Si1B C6B H6B3 109.5 . . ?
H6B1 C6B H6B3 109.5 . . ?
H6B2 C6B H6B3 109.5 . . ?
Si1B C7B H7B1 109.5 . . ?
Si1B C7B H7B2 109.5 . . ?
H7B1 C7B H7B2 109.5 . . ?
Si1B C7B H7B3 109.5 . . ?
H7B1 C7B H7B3 109.5 . . ?
H7B2 C7B H7B3 109.5 . . ?
Si2B C8B H8B1 109.5 . . ?
Si2B C8B H8B2 109.5 . . ?
H8B1 C8B H8B2 109.5 . . ?
Si2B C8B H8B3 109.5 . . ?
H8B1 C8B H8B3 109.5 . . ?
H8B2 C8B H8B3 109.5 . . ?
Si2B C9B H9B1 109.5 . . ?
Si2B C9B H9B2 109.5 . . ?
H9B1 C9B H9B2 109.5 . . ?
Si2B C9B H9B3 109.5 . . ?
H9B1 C9B H9B3 109.5 . . ?
H9B2 C9B H9B3 109.5 . . ?
C11B C10B O2B 107.2(2) . . ?
C11B C10B Si2B 132.6(2) . . ?
O2B C10B Si2B 120.10(18) . . ?
C10B C11B C12B 108.3(3) . . ?
C10B C11B H11B 125.8 . . ?
C12B C11B H11B 125.8 . . ?
C13B C12B C11B 107.5(3) . . ?
C13B C12B H12B 126.3 . . ?
C11B C12B H12B 126.3 . . ?
C12B C13B O2B 109.4(2) . . ?
C12B C13B C14B 134.2(3) . . ?
O2B C13B C14B 116.4(2) . . ?

loop_
_geom_bond_atom_site_label_1
_geom_bond_atom_site_label_2
_geom_bond_distance
_geom_bond_site_symmetry_2
_geom_bond_publ_flag
Ti N 1.840(2) . ?
Ti Cl2 2.2121(8) . ?
Ti Cl3 2.2280(8) . ?
Ti Cl1 2.2388(8) . ?
Si1 N 1.777(2) . ?
Si1 C7 1.846(3) . ?
Si1 C6 1.850(3) . ?
Si1 C5 1.866(3) . ?
Si2 N 1.790(2) . ?
Si2 C9 1.847(3) . ?
Si2 C8 1.851(3) . ?
Si2 C10 1.860(3) . ?
O1 C2 1.364(3) . ?
O1 C5 1.390(3) . ?
O2 C13 1.370(3) . ?
O2 C10 1.396(3) . ?
C1 C2 1.481(4) . ?
C1 H1A 0.98 . ?
C1 H1B 0.98 . ?
C1 H1C 0.98 . ?
C2 C3 1.344(4) . ?
C3 C4 1.415(4) . ?
C3 H3 0.95 . ?
C4 C5 1.364(4) . ?
C4 H4 0.95 . ?
C6 H6A 0.98 . ?
C6 H6B 0.98 . ?
C6 H6C 0.98 . ?
C7 H7A 0.98 . ?
C7 H7B 0.98 . ?
C7 H7C 0.98 . ?
C8 H8A 0.98 . ?
C8 H8B 0.98 . ?
C8 H8C 0.98 . ?
C9 H9A 0.98 . ?
C9 H9B 0.98 . ?
C9 H9C 0.98 . ?
C10 C11 1.348(4) . ?
C11 C12 1.423(4) . ?
C11 H11 0.95 . ?
C12 C13 1.338(4) . ?
C12 H12 0.95 . ?
C13 C14 1.492(4) . ?
C14 H14A 0.98 . ?
C14 H14B 0.98 . ?
C14 H14C 0.98 . ?
Ti1B N1B 1.842(2) . ?
Ti1B Cl2B 2.2095(8) . ?
Ti1B Cl3B 2.2143(9) . ?
Ti1B Cl1B 2.2166(8) . ?
Si1B N1B 1.775(2) . ?
Si1B C6B 1.844(3) . ?
Si1B C7B 1.845(3) . ?
Si1B C5B 1.867(3) . ?
Si2B N1B 1.796(2) . ?
Si2B C8B 1.849(3) . ?
Si2B C10B 1.855(3) . ?
Si2B C9B 1.856(3) . ?
O1B C2B 1.368(3) . ?
O1B C5B 1.393(3) . ?
O2B C13B 1.377(3) . ?
O2B C10B 1.396(3) . ?
C1B C2B 1.480(4) . ?
C1B H1B1 0.98 . ?
C1B H1B2 0.98 . ?
C1B H1B3 0.98 . ?
C2B C3B 1.341(4) . ?
C3B C4B 1.405(4) . ?
C3B H3B 0.95 . ?
C4B C5B 1.360(4) . ?
C4B H4B 0.95 . ?
C6B H6B1 0.98 . ?
C6B H6B2 0.98 . ?
C6B H6B3 0.98 . ?
C7B H7B1 0.98 . ?
C7B H7B2 0.98 . ?
C7B H7B3 0.98 . ?
C8B H8B1 0.98 . ?
C8B H8B2 0.98 . ?
C8B H8B3 0.98 . ?
C9B H9B1 0.98 . ?
C9B H9B2 0.98 . ?
C9B H9B3 0.98 . ?
C10B C11B 1.354(4) . ?
C11B C12B 1.411(4) . ?
C11B H11B 0.95 . ?
C12B C13B 1.333(4) . ?
C12B H12B 0.95 . ?
C13B C14B 1.477(4) . ?
C14B H14D 0.98 . ?
C14B H14E 0.98 . ?
C14B H14F 0.98 . ?
